data_1514304
loop_
_publ_author_name
'Lewis, James E. M.'
'Elliott, Anastasia B. S.'
'McAdam, C. John'
'Gordon, Keith C.'
'Crowley, James D.'

_publ_section_title
;
 &#x2018;Click&#x2019; to functionalise: synthesis, characterisation and
 enhancement of the physical properties of a series of exo- and
 endo-functionalised Pd2L4 nanocages
;
_journal_issue 5
_journal_name_full 'Chemical Science'
_journal_page_first 1833
_journal_paper_doi 10.1039/c4sc00434e
_journal_volume 5
_journal_year 2014
_chemical_formula_sum 'C28 H18 Ag F6 N6 Sb'
_chemical_formula_weight 782.10
_chemical_name_systematic
; 
 ? 
;
_space_group_IT_number 2
_symmetry_cell_setting triclinic
_symmetry_space_group_name_Hall '-P 1'
_symmetry_space_group_name_H-M 'P -1'
_atom_sites_solution_hydrogens geom
_atom_sites_solution_primary direct
_atom_sites_solution_secondary difmap
_audit_creation_method SHELXL-97
_cell_angle_alpha 112.398(3)
_cell_angle_beta 100.820(5)
_cell_angle_gamma 90.607(7)
_cell_formula_units_Z 2
_cell_length_a 11.1876(13)
_cell_length_b 12.2069(18)
_cell_length_c 12.521(2)
_cell_measurement_reflns_used 9619
_cell_measurement_temperature 89(2)
_cell_measurement_theta_max 26.35
_cell_measurement_theta_min 2.71
_cell_volume 1546.5(4)
_computing_cell_refinement 'Bruker SAINT'
_computing_data_collection 'Bruker APEX2'
_computing_data_reduction 'Bruker SAINT'
_computing_molecular_graphics 'Bruker SHELXTL'
_computing_publication_material 'Bruker SHELXTL'
_computing_structure_refinement 'SHELXL-97 (Sheldrick, 2008)'
_computing_structure_solution 'SHELXS-97 (Sheldrick, 2008)'
_diffrn_ambient_temperature 89(2)
_diffrn_measured_fraction_theta_full 0.991
_diffrn_measured_fraction_theta_max 0.991
_diffrn_radiation_monochromator graphite
_diffrn_radiation_source 'fine-focus sealed tube'
_diffrn_radiation_type MoK\a
_diffrn_radiation_wavelength 0.71073
_diffrn_reflns_av_R_equivalents 0.0440
_diffrn_reflns_av_sigmaI/netI 0.0273
_diffrn_reflns_limit_h_max 14
_diffrn_reflns_limit_h_min -14
_diffrn_reflns_limit_k_max 15
_diffrn_reflns_limit_k_min -15
_diffrn_reflns_limit_l_max 15
_diffrn_reflns_limit_l_min -15
_diffrn_reflns_number 46689
_diffrn_reflns_theta_full 26.45
_diffrn_reflns_theta_max 26.45
_diffrn_reflns_theta_min 1.99
_exptl_absorpt_coefficient_mu 1.570
_exptl_absorpt_correction_T_max 0.8463
_exptl_absorpt_correction_T_min 0.6174
_exptl_absorpt_correction_type multi-scan
_exptl_absorpt_process_details 'SCALE (Bruker AXS Inc.)'
_exptl_crystal_colour Colourless
_exptl_crystal_density_diffrn 1.680
_exptl_crystal_density_method 'not measured'
_exptl_crystal_description Block
_exptl_crystal_F_000 760
_exptl_crystal_size_max 0.34
_exptl_crystal_size_mid 0.30
_exptl_crystal_size_min 0.11
_platon_squeeze_details
;
Disordered molecule of acetone that could not be effectively modelled.
;
_refine_diff_density_max 1.772
_refine_diff_density_min -1.174
_refine_diff_density_rms 0.114
_refine_ls_extinction_method none
_refine_ls_goodness_of_fit_ref 1.082
_refine_ls_hydrogen_treatment constr
_refine_ls_matrix_type full
_refine_ls_number_parameters 379
_refine_ls_number_reflns 6310
_refine_ls_number_restraints 0
_refine_ls_restrained_S_all 1.082
_refine_ls_R_factor_all 0.0340
_refine_ls_R_factor_gt 0.0292
_refine_ls_shift/su_max 0.001
_refine_ls_shift/su_mean 0.000
_refine_ls_structure_factor_coef Fsqd
_refine_ls_weighting_details 'calc w=1/[\s^2^(Fo^2^)+(0.0530P)^2^+1.0669P] where P=(Fo^2^+2Fc^2^)/3'
_refine_ls_weighting_scheme calc
_refine_ls_wR_factor_gt 0.0870
_refine_ls_wR_factor_ref 0.0900
_reflns_number_gt 5524
_reflns_number_total 6310
_reflns_threshold_expression >2sigma(I)
_cod_data_source_file c4sc00434e2.cif
_cod_data_source_block 5aAg
_cod_depositor_comments
;
The following automatic conversions were performed:

'_symmetry_cell_setting' value 'Triclinic' changed to 'triclinic'
according to
/usr/data/users/saulius/crontab/automatic-downloads/rss-feeds/RSC/lib/dictionaries/cif_core.dic
dictionary named 'cif_core.dic' version 2.4.2 from 2011-04-26.

Automatic conversion script
Id: cif_fix_values 2281 2013-09-26 08:29:07Z andrius 
;
_cod_original_sg_symbol_H-M P-1
_cod_database_code 1514304

loop_
_symmetry_equiv_pos_as_xyz
'x, y, z'
'-x, -y, -z'

loop_
_atom_site_label
_atom_site_type_symbol
_atom_site_fract_x
_atom_site_fract_y
_atom_site_fract_z
_atom_site_U_iso_or_equiv
_atom_site_adp_type
_atom_site_occupancy
_atom_site_symmetry_multiplicity
_atom_site_calc_flag
_atom_site_refinement_flags
Ag1 Ag 0.693192(19) 0.792636(19) 0.54311(2) 0.02100(8) Uani 1 1 d .
C1 C -0.0927(3) 0.8043(3) -0.0375(3) 0.0282(7) Uani 1 1 d .
H1 H -0.0277 0.7737 -0.0763 0.034 Uiso 1 1 calc R
C2 C -0.2114(3) 0.7512(3) -0.0880(3) 0.0354(8) Uani 1 1 d .
H2 H -0.2271 0.6840 -0.1608 0.043 Uiso 1 1 calc R
C3 C -0.3064(3) 0.7954(3) -0.0330(3) 0.0328(8) Uani 1 1 d .
H3 H -0.3873 0.7589 -0.0675 0.039 Uiso 1 1 calc R
C4 C -0.2831(3) 0.8932(3) 0.0727(3) 0.0325(8) Uani 1 1 d .
H4 H -0.3486 0.9240 0.1105 0.039 Uiso 1 1 calc R
C5 C -0.1654(3) 0.9473(3) 0.1246(3) 0.0267(7) Uani 1 1 d .
H5 H -0.1506 1.0148 0.1972 0.032 Uiso 1 1 calc R
C6 C -0.0691(3) 0.9022(3) 0.0698(3) 0.0206(6) Uani 1 1 d .
C7 C 0.0566(3) 0.9559(3) 0.1256(3) 0.0191(6) Uani 1 1 d .
C8 C 0.1631(3) 0.9295(3) 0.0847(3) 0.0210(6) Uani 1 1 d .
H8 H 0.1720 0.8722 0.0106 0.025 Uiso 1 1 calc R
C9 C 0.3831(3) 1.0112(3) 0.1802(3) 0.0243(6) Uani 1 1 d .
H9A H 0.4130 1.0957 0.2053 0.029 Uiso 1 1 calc R
H9B H 0.4010 0.9666 0.1012 0.029 Uiso 1 1 calc R
C10 C 0.4504(3) 0.9623(3) 0.2673(3) 0.0203(6) Uani 1 1 d .
C11 C 0.5638(3) 1.0146(3) 0.3348(3) 0.0210(6) Uani 1 1 d .
H11 H 0.5991 1.0823 0.3283 0.025 Uiso 1 1 calc R
C12 C 0.6262(3) 0.9681(3) 0.4122(3) 0.0202(6) Uani 1 1 d .
C13 C 0.4681(3) 0.8227(3) 0.3613(3) 0.0201(6) Uani 1 1 d .
C14 C 0.4017(3) 0.8646(3) 0.2812(3) 0.0217(6) Uani 1 1 d .
H14 H 0.3236 0.8267 0.2364 0.026 Uiso 1 1 calc R
C15 C 0.4168(3) 0.7232(3) 0.3774(3) 0.0214(6) Uani 1 1 d .
C16 C 0.3617(3) 0.6417(3) 0.3827(3) 0.0226(6) Uani 1 1 d .
C17 C 0.2837(3) 0.5479(3) 0.3839(3) 0.0231(6) Uani 1 1 d .
C18 C 0.1580(3) 0.5531(3) 0.3595(4) 0.0345(8) Uani 1 1 d .
H18 H 0.1245 0.6180 0.3441 0.041 Uiso 1 1 calc R
C19 C 0.0829(3) 0.4621(3) 0.3581(4) 0.0365(8) Uani 1 1 d .
H19 H -0.0034 0.4630 0.3407 0.044 Uiso 1 1 calc R
C20 C 0.1339(3) 0.3705(3) 0.3821(3) 0.0267(7) Uani 1 1 d .
H20 H 0.0812 0.3084 0.3810 0.032 Uiso 1 1 calc R
C21 C 0.3285(3) 0.4523(3) 0.4072(3) 0.0192(6) Uani 1 1 d .
H21 H 0.4144 0.4487 0.4239 0.023 Uiso 1 1 calc R
C22 C 0.7446(3) 1.0247(3) 0.4819(3) 0.0213(6) Uani 1 1 d .
C23 C 0.8395(3) 1.0825(3) 0.5324(3) 0.0201(6) Uani 1 1 d .
C24 C 1.1048(3) 1.2691(3) 0.7584(3) 0.0300(7) Uani 1 1 d .
H24 H 1.1337 1.3046 0.8415 0.036 Uiso 1 1 calc R
C25 C 0.9932(3) 1.2029(3) 0.7109(3) 0.0260(7) Uani 1 1 d .
H25 H 0.9434 1.1929 0.7609 0.031 Uiso 1 1 calc R
C26 C 0.9547(3) 1.1513(2) 0.5897(3) 0.0190(6) Uani 1 1 d .
C27 C 1.0321(3) 1.1682(3) 0.5201(3) 0.0216(6) Uani 1 1 d .
H27 H 1.0066 1.1319 0.4367 0.026 Uiso 1 1 calc R
C28 C 1.1739(3) 1.2830(3) 0.6833(3) 0.0277(7) Uani 1 1 d .
H28 H 1.2496 1.3307 0.7169 0.033 Uiso 1 1 calc R
N1 N 0.0863(2) 1.0432(2) 0.2366(2) 0.0224(5) Uani 1 1 d .
N2 N 0.2043(2) 1.0702(2) 0.2644(2) 0.0231(5) Uani 1 1 d .
N3 N 0.2515(2) 1.0021(2) 0.1721(2) 0.0202(5) Uani 1 1 d .
N4 N 0.2552(2) 0.3642(2) 0.4071(2) 0.0204(5) Uani 1 1 d .
N5 N 1.1398(2) 1.2329(2) 0.5657(2) 0.0259(6) Uani 1 1 d .
N6 N 0.5803(2) 0.8730(2) 0.4272(2) 0.0180(5) Uani 1 1 d .
Sb1 Sb 0.307134(18) 0.698221(18) 0.761178(18) 0.02552(8) Uani 1 1 d .
F1 F 0.2326(2) 0.55125(19) 0.6512(2) 0.0499(6) Uani 1 1 d .
F2 F 0.2227(3) 0.7757(3) 0.6708(3) 0.0669(8) Uani 1 1 d .
F3 F 0.1786(2) 0.7156(3) 0.8400(2) 0.0679(9) Uani 1 1 d .
F4 F 0.3813(2) 0.8464(2) 0.8731(2) 0.0567(7) Uani 1 1 d .
F5 F 0.3975(3) 0.6263(3) 0.8510(3) 0.0874(11) Uani 1 1 d .
F6 F 0.4352(2) 0.6898(2) 0.6814(2) 0.0623(7) Uani 1 1 d .

loop_
_atom_site_aniso_label
_atom_site_aniso_U_11
_atom_site_aniso_U_22
_atom_site_aniso_U_33
_atom_site_aniso_U_23
_atom_site_aniso_U_13
_atom_site_aniso_U_12
Ag1 0.01878(13) 0.02094(13) 0.02530(14) 0.01168(10) 0.00369(9) 0.00016(9)
C1 0.0264(16) 0.0330(18) 0.0211(16) 0.0065(14) 0.0042(13) -0.0030(13)
C2 0.0349(19) 0.039(2) 0.0229(17) 0.0050(15) -0.0008(14) -0.0100(15)
C3 0.0198(16) 0.042(2) 0.0333(19) 0.0160(16) -0.0049(13) -0.0064(14)
C4 0.0224(16) 0.046(2) 0.0346(19) 0.0199(17) 0.0083(14) 0.0074(15)
C5 0.0257(16) 0.0297(17) 0.0224(16) 0.0083(14) 0.0036(13) 0.0037(13)
C6 0.0201(15) 0.0232(15) 0.0217(15) 0.0123(13) 0.0038(12) 0.0021(12)
C7 0.0210(14) 0.0190(14) 0.0186(14) 0.0088(12) 0.0040(11) 0.0014(11)
C8 0.0215(15) 0.0233(15) 0.0174(14) 0.0075(12) 0.0030(11) 0.0037(12)
C9 0.0182(14) 0.0313(17) 0.0287(17) 0.0172(14) 0.0059(12) 0.0009(12)
C10 0.0165(14) 0.0261(15) 0.0214(15) 0.0111(13) 0.0075(11) 0.0030(11)
C11 0.0198(14) 0.0217(15) 0.0264(16) 0.0130(13) 0.0085(12) -0.0004(11)
C12 0.0173(14) 0.0205(14) 0.0230(15) 0.0072(12) 0.0072(12) -0.0006(11)
C13 0.0184(14) 0.0190(14) 0.0240(15) 0.0083(12) 0.0075(12) -0.0007(11)
C14 0.0171(14) 0.0250(15) 0.0222(15) 0.0086(13) 0.0037(11) -0.0013(12)
C15 0.0181(14) 0.0221(15) 0.0237(15) 0.0095(13) 0.0026(12) -0.0006(12)
C16 0.0215(15) 0.0215(15) 0.0246(16) 0.0096(13) 0.0029(12) 0.0010(12)
C17 0.0228(15) 0.0185(14) 0.0263(16) 0.0075(13) 0.0039(12) -0.0027(12)
C18 0.0258(17) 0.0242(17) 0.058(2) 0.0214(17) 0.0068(16) 0.0036(13)
C19 0.0168(15) 0.0347(19) 0.063(3) 0.0258(18) 0.0060(16) 0.0013(14)
C20 0.0189(15) 0.0246(16) 0.0372(18) 0.0134(14) 0.0042(13) -0.0034(12)
C21 0.0168(14) 0.0172(13) 0.0210(15) 0.0048(12) 0.0038(11) -0.0017(11)
C22 0.0213(15) 0.0216(15) 0.0264(16) 0.0138(13) 0.0085(12) 0.0019(12)
C23 0.0212(15) 0.0187(14) 0.0258(16) 0.0126(12) 0.0093(12) 0.0047(12)
C24 0.0295(17) 0.0344(18) 0.0229(16) 0.0104(14) 0.0000(13) -0.0037(14)
C25 0.0277(16) 0.0296(17) 0.0275(17) 0.0181(14) 0.0070(13) 0.0001(13)
C26 0.0170(14) 0.0145(13) 0.0268(16) 0.0102(12) 0.0035(12) 0.0026(11)
C27 0.0203(14) 0.0193(14) 0.0243(15) 0.0067(12) 0.0060(12) 0.0016(11)
C28 0.0193(15) 0.0289(17) 0.0306(18) 0.0095(14) 0.0000(13) -0.0063(13)
N1 0.0220(13) 0.0200(12) 0.0229(13) 0.0067(11) 0.0029(10) -0.0010(10)
N2 0.0235(13) 0.0212(13) 0.0209(13) 0.0038(11) 0.0058(10) -0.0033(10)
N3 0.0198(12) 0.0223(12) 0.0209(13) 0.0108(11) 0.0047(10) 0.0006(10)
N4 0.0170(12) 0.0189(12) 0.0244(13) 0.0083(11) 0.0025(10) -0.0018(10)
N5 0.0211(13) 0.0255(13) 0.0291(15) 0.0078(12) 0.0072(11) -0.0034(11)
N6 0.0156(12) 0.0179(12) 0.0227(13) 0.0098(10) 0.0052(10) 0.0002(9)
Sb1 0.02266(13) 0.02517(13) 0.02585(13) 0.00611(10) 0.00656(9) 0.00082(9)
F1 0.0484(13) 0.0329(12) 0.0514(14) -0.0041(10) 0.0155(11) -0.0099(10)
F2 0.0692(18) 0.0640(17) 0.0715(19) 0.0388(15) -0.0031(14) 0.0147(14)
F3 0.0538(15) 0.0759(18) 0.0495(15) -0.0136(13) 0.0365(12) -0.0241(13)
F4 0.0408(13) 0.0421(13) 0.0588(15) -0.0080(12) 0.0039(11) -0.0105(10)
F5 0.090(2) 0.090(2) 0.099(2) 0.073(2) -0.0194(19) 0.0008(18)
F6 0.0432(14) 0.0629(16) 0.0767(18) 0.0113(14) 0.0372(13) 0.0014(12)

loop_
_atom_type_symbol
_atom_type_description
_atom_type_scat_dispersion_real
_atom_type_scat_dispersion_imag
_atom_type_scat_source
C C 0.0033 0.0016 'International Tables Vol C Tables 4.2.6.8 and 6.1.1.4'
H H 0.0000 0.0000 'International Tables Vol C Tables 4.2.6.8 and 6.1.1.4'
N N 0.0061 0.0033 'International Tables Vol C Tables 4.2.6.8 and 6.1.1.4'
F F 0.0171 0.0103 'International Tables Vol C Tables 4.2.6.8 and 6.1.1.4'
Ag Ag -0.8971 1.1015 'International Tables Vol C Tables 4.2.6.8 and 6.1.1.4'
Sb Sb -0.5866 1.5461 'International Tables Vol C Tables 4.2.6.8 and 6.1.1.4'

loop_
_geom_angle_atom_site_label_1
_geom_angle_atom_site_label_2
_geom_angle_atom_site_label_3
_geom_angle
_geom_angle_site_symmetry_1
_geom_angle_site_symmetry_3
N6 Ag1 N4 151.89(9) . 2_666
N6 Ag1 N2 116.10(9) . 2_676
N4 Ag1 N2 90.67(9) 2_666 2_676
N6 Ag1 N5 91.95(9) . 2_776
N4 Ag1 N5 91.27(9) 2_666 2_776
N2 Ag1 N5 100.57(9) 2_676 2_776
C2 C1 C6 120.0(3) . .
C3 C2 C1 120.5(3) . .
C2 C3 C4 119.4(3) . .
C3 C4 C5 121.0(3) . .
C4 C5 C6 119.7(3) . .
C5 C6 C1 119.4(3) . .
C5 C6 C7 120.4(3) . .
C1 C6 C7 120.2(3) . .
N1 C7 C8 107.7(3) . .
N1 C7 C6 122.4(3) . .
C8 C7 C6 129.9(3) . .
N3 C8 C7 105.2(3) . .
N3 C9 C10 111.8(2) . .
C11 C10 C14 118.0(3) . .
C11 C10 C9 120.0(3) . .
C14 C10 C9 122.0(3) . .
C10 C11 C12 119.9(3) . .
N6 C12 C11 123.1(3) . .
N6 C12 C22 118.2(3) . .
C11 C12 C22 118.7(3) . .
N6 C13 C14 122.8(3) . .
N6 C13 C15 117.7(3) . .
C14 C13 C15 119.5(3) . .
C10 C14 C13 119.5(3) . .
C16 C15 C13 172.4(3) . .
C15 C16 C17 173.9(3) . .
C21 C17 C18 118.7(3) . .
C21 C17 C16 122.8(3) . .
C18 C17 C16 118.4(3) . .
C19 C18 C17 118.7(3) . .
C20 C19 C18 119.3(3) . .
N4 C20 C19 123.1(3) . .
N4 C21 C17 122.6(3) . .
C23 C22 C12 171.0(3) . .
C22 C23 C26 178.2(3) . .
C25 C24 C28 118.9(3) . .
C24 C25 C26 119.0(3) . .
C25 C26 C27 118.1(3) . .
C25 C26 C23 123.0(3) . .
C27 C26 C23 118.9(3) . .
N5 C27 C26 123.1(3) . .
N5 C28 C24 123.4(3) . .
N2 N1 C7 108.8(2) . .
N1 N2 N3 107.8(2) . .
N1 N2 Ag1 122.41(19) . 2_676
N3 N2 Ag1 129.57(18) . 2_676
C8 N3 N2 110.5(2) . .
C8 N3 C9 129.7(3) . .
N2 N3 C9 119.7(2) . .
C20 N4 C21 117.6(3) . .
C20 N4 Ag1 113.24(19) . 2_666
C21 N4 Ag1 129.0(2) . 2_666
C27 N5 C28 117.5(3) . .
C27 N5 Ag1 123.2(2) . 2_776
C28 N5 Ag1 115.5(2) . 2_776
C12 N6 C13 116.7(2) . .
C12 N6 Ag1 121.15(19) . .
C13 N6 Ag1 121.88(19) . .
F5 Sb1 F1 91.02(14) . .
F5 Sb1 F3 93.19(16) . .
F1 Sb1 F3 89.97(10) . .
F5 Sb1 F2 177.09(13) . .
F1 Sb1 F2 90.97(12) . .
F3 Sb1 F2 88.93(14) . .
F5 Sb1 F4 88.86(14) . .
F1 Sb1 F4 179.44(11) . .
F3 Sb1 F4 89.49(11) . .
F2 Sb1 F4 89.17(13) . .
F5 Sb1 F6 89.54(16) . .
F1 Sb1 F6 92.15(11) . .
F3 Sb1 F6 176.51(13) . .
F2 Sb1 F6 88.27(14) . .
F4 Sb1 F6 88.39(11) . .

loop_
_geom_bond_atom_site_label_1
_geom_bond_atom_site_label_2
_geom_bond_distance
_geom_bond_site_symmetry_2
Ag1 N6 2.255(2) .
Ag1 N4 2.277(2) 2_666
Ag1 N2 2.403(3) 2_676
Ag1 N5 2.467(3) 2_776
C1 C2 1.392(4) .
C1 C6 1.393(4) .
C2 C3 1.378(5) .
C3 C4 1.380(5) .
C4 C5 1.388(4) .
C5 C6 1.391(4) .
C6 C7 1.469(4) .
C7 N1 1.367(4) .
C7 C8 1.377(4) .
C8 N3 1.340(4) .
C9 N3 1.457(4) .
C9 C10 1.521(4) .
C10 C11 1.378(4) .
C10 C14 1.389(4) .
C11 C12 1.386(4) .
C12 N6 1.356(4) .
C12 C22 1.442(4) .
C13 N6 1.357(4) .
C13 C14 1.393(4) .
C13 C15 1.435(4) .
C15 C16 1.194(4) .
C16 C17 1.440(4) .
C17 C21 1.383(4) .
C17 C18 1.389(5) .
C18 C19 1.379(5) .
C19 C20 1.368(5) .
C20 N4 1.344(4) .
C21 N4 1.345(4) .
C22 C23 1.190(4) .
C23 C26 1.433(4) .
C24 C25 1.379(4) .
C24 C28 1.380(5) .
C25 C26 1.380(4) .
C26 C27 1.403(4) .
C27 N5 1.334(4) .
C28 N5 1.336(4) .
N1 N2 1.305(3) .
N2 N3 1.346(3) .
N2 Ag1 2.403(2) 2_676
N4 Ag1 2.277(2) 2_666
N5 Ag1 2.467(3) 2_776
Sb1 F5 1.844(3) .
Sb1 F1 1.861(2) .
Sb1 F3 1.862(2) .
Sb1 F2 1.871(3) .
Sb1 F4 1.877(2) .
Sb1 F6 1.877(2) .

loop_
_platon_squeeze_void_nr
_platon_squeeze_void_average_x
_platon_squeeze_void_average_y
_platon_squeeze_void_average_z
_platon_squeeze_void_volume
_platon_squeeze_void_count_electrons
1 -0.041 0.500 1.000 240.8 31.2
